data_7064086
loop_
_publ_author_name
'Panja, Anangamohan'
'Jagli\<ci\'c, Zvonko'
'Jana, Narayan Ch.'
'Contesso, Scarlette'
'Brand\~ao, Paula'
'Aravena, Daniel'

_publ_section_title
;
 Exploring magnetic anisotropy and exchange coupling in FeIII2DyIII
 heterotrimetallic assemblies displaying slow relaxation of magnetization
;
_journal_issue 45
_journal_name_full 'New Journal of Chemistry'
_journal_page_first 19605
_journal_page_last 19615
_journal_paper_doi 10.1039/D5NJ03857J
_journal_volume 49
_journal_year 2025
_chemical_formula_moiety 'C15 H14 Cl N O2'
_chemical_formula_sum 'C15 H14 Cl N O2'
_chemical_formula_weight 275.72
_space_group_crystal_system orthorhombic
_space_group_IT_number 61
_space_group_name_Hall '-P 2ac 2ab'
_space_group_name_H-M_alt 'P b c a'
_atom_sites_solution_hydrogens geom
_atom_sites_solution_primary dual
_audit_creation_date 2025-04-17
_audit_creation_method
;
Olex2 1.5
(compiled 2025.04.05 svn.rf049d14d for OlexSys, GUI svn.r7205)
;
_audit_update_record
;
2025-10-23 deposited with the CCDC.	2025-10-27 downloaded from the CCDC.
;
_cell_angle_alpha 90
_cell_angle_beta 90
_cell_angle_gamma 90
_cell_formula_units_Z 8
_cell_length_a 6.5726(3)
_cell_length_b 16.3198(9)
_cell_length_c 24.6147(13)
_cell_measurement_reflns_used 7020
_cell_measurement_temperature 100.00(10)
_cell_measurement_theta_max 30.6230
_cell_measurement_theta_min 2.5870
_cell_volume 2640.3(2)
_computing_cell_refinement 'CrysAlisPro 1.171.42.49 (Rigaku OD, 2022)'
_computing_data_collection 'CrysAlisPro 1.171.42.49 (Rigaku OD, 2022)'
_computing_data_reduction 'CrysAlisPro 1.171.42.49 (Rigaku OD, 2022)'
_computing_molecular_graphics 'Olex2 1.5 (Dolomanov et al., 2009)'
_computing_publication_material 'Olex2 1.5 (Dolomanov et al., 2009)'
_computing_structure_refinement 'SHELXL 2016/6 (Sheldrick, 2015)'
_computing_structure_solution 'SHELXT 2014/5 (Sheldrick, 2014)'
_diffrn_ambient_temperature 100.15
_diffrn_detector_area_resol_mean 5.8140
_diffrn_detector_type 'Pilatus 200K'
_diffrn_measured_fraction_theta_full 0.999
_diffrn_measured_fraction_theta_max 0.816
_diffrn_measurement_details
;
List of Runs (angles in degrees, time in seconds):

  # Type    Start    End  Width  t~exp~   \w     \q     \k     \f   Frames
#--------------------------------------------------------------------------
  1  \w    -12.00  18.00   0.50    7.68    --    3.51 -95.00 -86.00   60
  2  \w    -19.00   6.00   0.50    7.68    --   -4.14 -95.00 -86.00   50
  3  \w    -25.00  19.00   0.50    7.68    --   -4.14  77.00   0.00   88
  4  \w    -13.00  18.00   0.50    7.68    --   -4.14 -99.00-120.00   62
  5  \w    -15.00  13.00   0.50    7.68    --   -4.14 -99.00 150.00   56
  6  \w    -29.00  -4.00   0.50    7.68    --   -4.14 -57.00   0.00   50
  7  \w    -26.00  15.00   0.50    7.68    --   -4.14  77.00 150.00   82
;
_diffrn_measurement_device 'four-circle diffractometer'
_diffrn_measurement_device_type 'SuperNova, Dual, Cu at home/near, Pilatus 200K'
_diffrn_measurement_method '\w scans'
_diffrn_radiation_type MoK\a
_diffrn_radiation_wavelength 0.71073
_diffrn_reflns_av_R_equivalents 0.0450
_diffrn_reflns_av_unetI/netI 0.0379
_diffrn_reflns_Laue_measured_fraction_full 0.999
_diffrn_reflns_Laue_measured_fraction_max 0.816
_diffrn_reflns_limit_h_max 8
_diffrn_reflns_limit_h_min -9
_diffrn_reflns_limit_k_max 20
_diffrn_reflns_limit_k_min -20
_diffrn_reflns_limit_l_max 31
_diffrn_reflns_limit_l_min -27
_diffrn_reflns_number 16961
_diffrn_reflns_point_group_measured_fraction_full 0.999
_diffrn_reflns_point_group_measured_fraction_max 0.816
_diffrn_reflns_theta_full 25.242
_diffrn_reflns_theta_max 30.552
_diffrn_reflns_theta_min 2.496
_exptl_absorpt_coefficient_mu 0.286
_exptl_absorpt_correction_T_max 1.00000
_exptl_absorpt_correction_T_min 0.61551
_exptl_absorpt_correction_type multi-scan
_exptl_absorpt_process_details
;
CrysAlisPro 1.171.42.49 (Rigaku Oxford Diffraction, 2022)
Empirical absorption correction using spherical harmonics,
implemented in SCALE3 ABSPACK scaling algorithm.
;
_exptl_crystal_colour 'light yellow'
_exptl_crystal_colour_modifier light
_exptl_crystal_colour_primary yellow
_exptl_crystal_density_diffrn 1.387
_exptl_crystal_description block
_exptl_crystal_F_000 1152
_exptl_crystal_size_max 0.2
_exptl_crystal_size_mid 0.1
_exptl_crystal_size_min 0.1
_refine_diff_density_max 0.380
_refine_diff_density_min -0.201
_refine_diff_density_rms 0.056
_refine_ls_extinction_method none
_refine_ls_goodness_of_fit_ref 1.040
_refine_ls_hydrogen_treatment constr
_refine_ls_matrix_type full
_refine_ls_number_parameters 175
_refine_ls_number_reflns 3307
_refine_ls_number_restraints 0
_refine_ls_restrained_S_all 1.040
_refine_ls_R_factor_all 0.0490
_refine_ls_R_factor_gt 0.0354
_refine_ls_shift/su_max 0.001
_refine_ls_shift/su_mean 0.000
_refine_ls_structure_factor_coef Fsqd
_refine_ls_weighting_details 'w=1/[\s^2^(Fo^2^)+(0.0368P)^2^+1.1161P] where P=(Fo^2^+2Fc^2^)/3'
_refine_ls_weighting_scheme calc
_refine_ls_wR_factor_gt 0.0837
_refine_ls_wR_factor_ref 0.0899
_reflns_Friedel_coverage 0.000
_reflns_number_gt 2653
_reflns_number_total 3307
_reflns_threshold_expression 'I > 2\s(I)'
_cod_data_source_file d5nj03857j2.cif
_cod_data_source_block ligand-hl3
_cod_depositor_comments 'Adding full bibliography for 7064086--7064089.cif.'
_cod_database_code 7064086
_shelx_shelxl_version_number 2016/6
_shelx_space_group_comment
;
The symmetry employed for this shelxl refinement is uniquely defined
by the following loop, which should always be used as a source of
symmetry information in preference to the above space-group names.
They are only intended as comments.
;
_shelx_estimated_absorpt_t_max 0.972
_shelx_estimated_absorpt_t_min 0.945
_olex2_refinement_description
;
1.a Aromatic/amide H refined with riding coordinates:
 C9(H9), C11(H11), C7(H7), C15(H15), C12(H12), C14(H14), C4(H4)
1.b Idealised Me refined as rotating group:
 C6(H6A,H6B,H6C), C3(H3A,H3B,H3C)
1.c Idealised tetrahedral OH refined as rotating group:
 O1(H1)
;
_olex2_submission_special_instructions 'No special instructions were received'
_oxdiff_exptl_absorpt_empirical_details
;
Empirical correction (ABSPACK) includes:
- Absorption correction using spherical harmonics
- Frame scaling
;

loop_
_space_group_symop_operation_xyz
'x, y, z'
'-x+1/2, -y, z+1/2'
'-x, y+1/2, -z+1/2'
'x+1/2, -y+1/2, -z'
'-x, -y, -z'
'x-1/2, y, -z-1/2'
'x, -y-1/2, z-1/2'
'-x-1/2, y-1/2, z'

loop_
_atom_site_label
_atom_site_type_symbol
_atom_site_fract_x
_atom_site_fract_y
_atom_site_fract_z
_atom_site_U_iso_or_equiv
_atom_site_adp_type
_atom_site_occupancy
_atom_site_site_symmetry_order
_atom_site_calc_flag
_atom_site_refinement_flags_posn
_atom_site_refinement_flags_adp
_atom_site_refinement_flags_occupancy
_atom_site_disorder_assembly
_atom_site_disorder_group
Cl1 Cl -0.32151(5) 0.38458(2) 0.41319(2) 0.02198(11) Uani 1 1 d . . . . .
O1 O 0.63158(14) 0.46981(6) 0.62393(4) 0.0192(2) Uani 1 1 d . . . . .
H1 H 0.532473 0.462494 0.602934 0.029 Uiso 1 1 calc R U . . .
O2 O 0.96765(15) 0.46993(6) 0.67986(4) 0.0204(2) Uani 1 1 d . . . . .
N1 N 0.35533(17) 0.38584(7) 0.57224(5) 0.0173(2) Uani 1 1 d . . . . .
C9 C 0.4111(2) 0.32197(8) 0.59894(5) 0.0169(3) Uani 1 1 d . . . . .
H9 H 0.335670 0.272624 0.595309 0.020 Uiso 1 1 calc R U . . .
C2 C 0.8741(2) 0.39553(8) 0.67497(5) 0.0162(3) Uani 1 1 d . . . . .
C10 C 0.1898(2) 0.38106(8) 0.53517(5) 0.0160(3) Uani 1 1 d . . . . .
C1 C 0.6932(2) 0.39691(8) 0.64411(5) 0.0157(3) Uani 1 1 d . . . . .
C11 C 0.0140(2) 0.33536(8) 0.54494(5) 0.0164(3) Uani 1 1 d . . . . .
H11 H 0.001990 0.303935 0.577276 0.020 Uiso 1 1 calc R U . . .
C8 C 0.5882(2) 0.32379(8) 0.63474(5) 0.0162(3) Uani 1 1 d . . . . .
C5 C 0.8378(2) 0.24822(8) 0.68777(5) 0.0181(3) Uani 1 1 d . . . . .
C7 C 0.6627(2) 0.24982(8) 0.65686(5) 0.0175(3) Uani 1 1 d . . . . .
H7 H 0.591026 0.200245 0.650352 0.021 Uiso 1 1 calc R U . . .
C15 C 0.2077(2) 0.42650(8) 0.48722(5) 0.0178(3) Uani 1 1 d . . . . .
H15 H 0.326895 0.458011 0.480848 0.021 Uiso 1 1 calc R U . . .
C12 C -0.1438(2) 0.33596(8) 0.50720(5) 0.0174(3) Uani 1 1 d . . . . .
H12 H -0.264898 0.305701 0.513705 0.021 Uiso 1 1 calc R U . . .
C14 C 0.0534(2) 0.42595(8) 0.44898(5) 0.0185(3) Uani 1 1 d . . . . .
H14 H 0.067070 0.455461 0.415911 0.022 Uiso 1 1 calc R U . . .
C13 C -0.1216(2) 0.38148(8) 0.45988(5) 0.0163(3) Uani 1 1 d . . . . .
C4 C 0.9428(2) 0.32233(8) 0.69697(5) 0.0176(3) Uani 1 1 d . . . . .
H4 H 1.062517 0.322107 0.718594 0.021 Uiso 1 1 calc R U . . .
C6 C 0.9193(2) 0.16911(8) 0.71094(6) 0.0241(3) Uani 1 1 d . . . . .
H6A H 0.908938 0.170427 0.750643 0.036 Uiso 1 1 calc R U . . .
H6B H 1.062170 0.162545 0.700388 0.036 Uiso 1 1 calc R U . . .
H6C H 0.839756 0.123006 0.696817 0.036 Uiso 1 1 calc R U . . .
C3 C 1.1555(2) 0.47236(9) 0.70881(6) 0.0232(3) Uani 1 1 d . . . . .
H3A H 1.249952 0.432320 0.693152 0.035 Uiso 1 1 calc R U . . .
H3B H 1.131303 0.459055 0.747088 0.035 Uiso 1 1 calc R U . . .
H3C H 1.214486 0.527359 0.706066 0.035 Uiso 1 1 calc R U . . .

loop_
_atom_site_aniso_label
_atom_site_aniso_U_11
_atom_site_aniso_U_22
_atom_site_aniso_U_33
_atom_site_aniso_U_23
_atom_site_aniso_U_13
_atom_site_aniso_U_12
Cl1 0.02106(18) 0.02184(18) 0.02304(19) -0.00085(12) -0.00815(13) 0.00375(13)
O1 0.0197(5) 0.0163(5) 0.0216(5) 0.0030(3) -0.0056(4) -0.0002(4)
O2 0.0205(5) 0.0190(5) 0.0216(5) 0.0017(4) -0.0067(4) -0.0031(4)
N1 0.0157(6) 0.0202(6) 0.0161(5) -0.0011(4) -0.0003(4) 0.0000(4)
C9 0.0186(6) 0.0168(6) 0.0153(6) -0.0023(5) 0.0016(5) -0.0015(5)
C2 0.0173(6) 0.0185(6) 0.0129(6) -0.0010(5) 0.0016(5) -0.0001(5)
C10 0.0167(6) 0.0158(6) 0.0156(6) -0.0041(4) -0.0015(5) 0.0019(5)
C1 0.0175(6) 0.0169(6) 0.0128(6) 0.0009(4) 0.0017(5) 0.0032(5)
C11 0.0176(6) 0.0178(6) 0.0140(6) -0.0009(4) 0.0011(5) 0.0017(5)
C8 0.0175(6) 0.0181(6) 0.0131(6) -0.0009(5) 0.0020(5) 0.0009(5)
C5 0.0222(7) 0.0189(6) 0.0133(6) 0.0003(5) 0.0018(5) 0.0034(5)
C7 0.0213(7) 0.0164(6) 0.0148(6) 0.0000(5) 0.0014(5) -0.0008(5)
C15 0.0181(7) 0.0166(6) 0.0188(7) -0.0001(5) 0.0018(5) -0.0005(5)
C12 0.0151(6) 0.0180(6) 0.0190(7) -0.0032(5) 0.0016(5) 0.0008(5)
C14 0.0220(7) 0.0166(6) 0.0168(6) 0.0008(5) -0.0001(5) 0.0015(5)
C13 0.0168(6) 0.0158(6) 0.0163(6) -0.0046(5) -0.0037(5) 0.0044(5)
C4 0.0173(6) 0.0230(7) 0.0124(6) 0.0004(5) -0.0008(5) 0.0030(5)
C6 0.0292(8) 0.0212(7) 0.0220(7) 0.0028(5) -0.0036(6) 0.0043(6)
C3 0.0199(7) 0.0257(7) 0.0240(7) -0.0004(6) -0.0065(6) -0.0029(6)

loop_
_atom_type_symbol
_atom_type_description
_atom_type_scat_dispersion_real
_atom_type_scat_dispersion_imag
_atom_type_scat_source
C C 0.0033 0.0016 'International Tables Vol C Tables 4.2.6.8 and 6.1.1.4'
H H 0.0000 0.0000 'International Tables Vol C Tables 4.2.6.8 and 6.1.1.4'
Cl Cl 0.1484 0.1585 'International Tables Vol C Tables 4.2.6.8 and 6.1.1.4'
N N 0.0061 0.0033 'International Tables Vol C Tables 4.2.6.8 and 6.1.1.4'
O O 0.0106 0.0060 'International Tables Vol C Tables 4.2.6.8 and 6.1.1.4'

loop_
_geom_angle_atom_site_label_1
_geom_angle_atom_site_label_2
_geom_angle_atom_site_label_3
_geom_angle
_geom_angle_site_symmetry_1
_geom_angle_site_symmetry_3
_geom_angle_publ_flag
C1 O1 H1 109.5 . . ?
C2 O2 C3 117.28(10) . . ?
C9 N1 C10 120.12(11) . . ?
N1 C9 H9 119.4 . . ?
N1 C9 C8 121.29(12) . . ?
C8 C9 H9 119.4 . . ?
O2 C2 C1 114.36(11) . . ?
O2 C2 C4 125.77(12) . . ?
C4 C2 C1 119.87(12) . . ?
C11 C10 N1 123.50(12) . . ?
C11 C10 C15 119.87(12) . . ?
C15 C10 N1 116.62(12) . . ?
O1 C1 C2 117.67(11) . . ?
O1 C1 C8 122.89(12) . . ?
C8 C1 C2 119.43(11) . . ?
C10 C11 H11 120.1 . . ?
C12 C11 C10 119.86(12) . . ?
C12 C11 H11 120.1 . . ?
C1 C8 C9 120.71(11) . . ?
C1 C8 C7 119.65(12) . . ?
C7 C8 C9 119.48(12) . . ?
C7 C5 C4 118.69(12) . . ?
C7 C5 C6 121.36(12) . . ?
C4 C5 C6 119.94(12) . . ?
C8 C7 H7 119.4 . . ?
C5 C7 C8 121.23(12) . . ?
C5 C7 H7 119.4 . . ?
C10 C15 H15 119.7 . . ?
C14 C15 C10 120.59(12) . . ?
C14 C15 H15 119.7 . . ?
C11 C12 H12 120.5 . . ?
C13 C12 C11 118.99(12) . . ?
C13 C12 H12 120.5 . . ?
C15 C14 H14 120.7 . . ?
C15 C14 C13 118.68(12) . . ?
C13 C14 H14 120.7 . . ?
C12 C13 Cl1 119.20(10) . . ?
C14 C13 Cl1 118.80(10) . . ?
C14 C13 C12 121.99(12) . . ?
C2 C4 C5 121.10(12) . . ?
C2 C4 H4 119.4 . . ?
C5 C4 H4 119.4 . . ?
C5 C6 H6A 109.5 . . ?
C5 C6 H6B 109.5 . . ?
C5 C6 H6C 109.5 . . ?
H6A C6 H6B 109.5 . . ?
H6A C6 H6C 109.5 . . ?
H6B C6 H6C 109.5 . . ?
O2 C3 H3A 109.5 . . ?
O2 C3 H3B 109.5 . . ?
O2 C3 H3C 109.5 . . ?
H3A C3 H3B 109.5 . . ?
H3A C3 H3C 109.5 . . ?
H3B C3 H3C 109.5 . . ?

loop_
_geom_bond_atom_site_label_1
_geom_bond_atom_site_label_2
_geom_bond_distance
_geom_bond_site_symmetry_2
_geom_bond_publ_flag
Cl1 C13 1.7465(13) . ?
O1 H1 0.8400 . ?
O1 C1 1.3513(15) . ?
O2 C2 1.3662(16) . ?
O2 C3 1.4263(16) . ?
N1 C9 1.2857(17) . ?
N1 C10 1.4218(17) . ?
C9 H9 0.9500 . ?
C9 C8 1.4598(19) . ?
C2 C1 1.4113(18) . ?
C2 C4 1.3871(18) . ?
C10 C11 1.3966(18) . ?
C10 C15 1.3989(18) . ?
C1 C8 1.3978(18) . ?
C11 H11 0.9500 . ?
C11 C12 1.3925(18) . ?
C8 C7 1.4122(18) . ?
C5 C7 1.3797(19) . ?
C5 C4 1.4108(19) . ?
C5 C6 1.5095(18) . ?
C7 H7 0.9500 . ?
C15 H15 0.9500 . ?
C15 C14 1.3840(19) . ?
C12 H12 0.9500 . ?
C12 C13 1.3893(19) . ?
C14 H14 0.9500 . ?
C14 C13 1.3858(19) . ?
C4 H4 0.9500 . ?
C6 H6A 0.9800 . ?
C6 H6B 0.9800 . ?
C6 H6C 0.9800 . ?
C3 H3A 0.9800 . ?
C3 H3B 0.9800 . ?
C3 H3C 0.9800 . ?

loop_
_geom_torsion_atom_site_label_1
_geom_torsion_atom_site_label_2
_geom_torsion_atom_site_label_3
_geom_torsion_atom_site_label_4
_geom_torsion
_geom_torsion_site_symmetry_1
_geom_torsion_site_symmetry_2
_geom_torsion_site_symmetry_3
_geom_torsion_site_symmetry_4
_geom_torsion_publ_flag
O1 C1 C8 C9 4.3(2) . . . . ?
O1 C1 C8 C7 179.53(11) . . . . ?
O2 C2 C1 O1 -0.97(16) . . . . ?
O2 C2 C1 C8 177.75(12) . . . . ?
O2 C2 C4 C5 -177.70(12) . . . . ?
N1 C9 C8 C1 4.82(19) . . . . ?
N1 C9 C8 C7 -170.47(12) . . . . ?
N1 C10 C11 C12 178.05(12) . . . . ?
N1 C10 C15 C14 -179.55(11) . . . . ?
C9 N1 C10 C11 38.83(18) . . . . ?
C9 N1 C10 C15 -142.36(13) . . . . ?
C9 C8 C7 C5 175.44(12) . . . . ?
C2 C1 C8 C9 -174.39(11) . . . . ?
C2 C1 C8 C7 0.89(19) . . . . ?
C10 N1 C9 C8 176.20(11) . . . . ?
C10 C11 C12 C13 0.89(19) . . . . ?
C10 C15 C14 C13 1.90(19) . . . . ?
C1 C2 C4 C5 1.84(19) . . . . ?
C1 C8 C7 C5 0.10(19) . . . . ?
C11 C10 C15 C14 -0.69(19) . . . . ?
C11 C12 C13 Cl1 -178.38(9) . . . . ?
C11 C12 C13 C14 0.35(19) . . . . ?
C7 C5 C4 C2 -0.85(19) . . . . ?
C15 C10 C11 C12 -0.73(19) . . . . ?
C15 C14 C13 Cl1 176.99(10) . . . . ?
C15 C14 C13 C12 -1.75(19) . . . . ?
C4 C2 C1 O1 179.43(12) . . . . ?
C4 C2 C1 C8 -1.85(18) . . . . ?
C4 C5 C7 C8 -0.13(19) . . . . ?
C6 C5 C7 C8 -179.28(12) . . . . ?
C6 C5 C4 C2 178.31(12) . . . . ?
C3 O2 C2 C1 -177.66(11) . . . . ?
C3 O2 C2 C4 1.91(19) . . . . ?
